data_7019844
loop_
_publ_author_name
'Boyle, Timothy J.'
'Doan, Thu Q.'
'Steele, Leigh Anna M.'
'Apblett, Christopher'
'Hoppe, Sarah M.'
'Hawthorne, Krista'
'Kalinich, Robin M.'
'Sigmund, Wolfgang M.'

_publ_section_title
;
 Tin(ii) amide/alkoxide coordination compounds for production of Sn-based
 nanowires for lithium ion battery anode materials.
;
_journal_issue 31
_journal_name_full 'Dalton transactions (Cambridge, England : 2003)'
_journal_page_first 9349
_journal_page_last 9364
_journal_paper_doi 10.1039/c2dt30772c
_journal_volume 41
_journal_year 2012
_chemical_formula_sum 'C18 H26 N2 O2 Sn2'
_chemical_formula_weight 539.79
_chemical_name_systematic
;
?
;
_space_group_IT_number 15
_symmetry_cell_setting monoclinic
_symmetry_space_group_name_Hall '-C 2yc'
_symmetry_space_group_name_H-M 'C 1 2/c 1'
_atom_sites_solution_hydrogens geom
_atom_sites_solution_primary direct
_atom_sites_solution_secondary difmap
_audit_creation_method SHELXL-97
_cell_angle_alpha 90.00
_cell_angle_beta 106.458(2)
_cell_angle_gamma 90.00
_cell_formula_units_Z 8
_cell_length_a 26.984(3)
_cell_length_b 7.4491(7)
_cell_length_c 21.522(2)
_cell_measurement_reflns_used 4646
_cell_measurement_temperature 173(2)
_cell_measurement_theta_max 25.24
_cell_measurement_theta_min 2.85
_cell_volume 4148.8(7)
_computing_cell_refinement 'Bruker SMART'
_computing_data_collection 'Bruker SMART'
_computing_data_reduction 'Bruker SAINT'
_computing_molecular_graphics 'Bruker SHELXTL'
_computing_publication_material 'Bruker SHELXTL'
_computing_structure_refinement 'SHELXL-97 (Sheldrick, 2008)'
_computing_structure_solution 'SHELXS-97 (Sheldrick, 2008)'
_diffrn_ambient_temperature 173(2)
_diffrn_measured_fraction_theta_full 0.995
_diffrn_measured_fraction_theta_max 0.995
_diffrn_measurement_device_type 'CCD area detector'
_diffrn_measurement_method 'phi and omega scans'
_diffrn_radiation_monochromator graphite
_diffrn_radiation_source 'fine-focus sealed tube'
_diffrn_radiation_type MoK\a
_diffrn_radiation_wavelength 0.71073
_diffrn_reflns_av_R_equivalents 0.0345
_diffrn_reflns_av_sigmaI/netI 0.0320
_diffrn_reflns_limit_h_max 32
_diffrn_reflns_limit_h_min -32
_diffrn_reflns_limit_k_max 8
_diffrn_reflns_limit_k_min -8
_diffrn_reflns_limit_l_max 25
_diffrn_reflns_limit_l_min -25
_diffrn_reflns_number 14471
_diffrn_reflns_theta_full 25.28
_diffrn_reflns_theta_max 25.28
_diffrn_reflns_theta_min 1.57
_exptl_absorpt_coefficient_mu 2.419
_exptl_absorpt_correction_T_max 0.774
_exptl_absorpt_correction_T_min 0.703
_exptl_absorpt_correction_type empirical
_exptl_absorpt_process_details SADABS
_exptl_crystal_colour colorless
_exptl_crystal_density_diffrn 1.728
_exptl_crystal_density_meas ?
_exptl_crystal_density_method 'not measured'
_exptl_crystal_description irregular
_exptl_crystal_F_000 2112
_exptl_crystal_size_max 0.15
_exptl_crystal_size_mid 0.128
_exptl_crystal_size_min 0.106
_refine_diff_density_max 0.759
_refine_diff_density_min -0.427
_refine_diff_density_rms 0.102
_refine_ls_extinction_method none
_refine_ls_goodness_of_fit_ref 1.150
_refine_ls_hydrogen_treatment constr
_refine_ls_matrix_type full
_refine_ls_number_parameters 223
_refine_ls_number_reflns 3743
_refine_ls_number_restraints 0
_refine_ls_restrained_S_all 1.150
_refine_ls_R_factor_all 0.0400
_refine_ls_R_factor_gt 0.0332
_refine_ls_shift/su_max 0.001
_refine_ls_shift/su_mean 0.000
_refine_ls_structure_factor_coef Fsqd
_refine_ls_weighting_details 'calc w=1/[\s^2^(Fo^2^)+(0.0335P)^2^+0.0000P] where P=(Fo^2^+2Fc^2^)/3'
_refine_ls_weighting_scheme calc
_refine_ls_wR_factor_gt 0.0689
_refine_ls_wR_factor_ref 0.0716
_reflns_number_gt 3353
_reflns_number_total 3743
_reflns_threshold_expression >2sigma(I)
_cod_data_source_file c2dt30772c.txt
_cod_data_source_block 9ma052s
_cod_depositor_comments
;
The following automatic conversions were performed:

'_symmetry_cell_setting' value 'Monoclinic' changed to 'monoclinic'
according to /home/saulius/struct/CIF-dictionaries/cif_core.dic
dictionary named 'cif_core.dic' version 2.4.1 from 2010-06-29.

Automatic conversion script
Id: cif_fix_values 1891 2012-01-12 08:04:46Z andrius 

The following automatic conversions were performed:

'_exptl_crystal_density_meas' value 'not measured' was changed to '?'
- the value is perceived as not measured.

Automatic conversion script
Id: cif_fix_values 3008 2015-01-20 13:52:24Z robertas 
;
_cod_original_cell_volume 4148.9(7)
_cod_original_sg_symbol_H-M C2/c
_cod_database_code 7019844

loop_
_symmetry_equiv_pos_as_xyz
'x, y, z'
'-x, y, -z+1/2'
'x+1/2, y+1/2, z'
'-x+1/2, y+1/2, -z+1/2'
'-x, -y, -z'
'x, -y, z-1/2'
'-x+1/2, -y+1/2, -z'
'x+1/2, -y+1/2, z-1/2'

loop_
_atom_site_label
_atom_site_type_symbol
_atom_site_fract_x
_atom_site_fract_y
_atom_site_fract_z
_atom_site_U_iso_or_equiv
_atom_site_adp_type
_atom_site_occupancy
_atom_site_symmetry_multiplicity
_atom_site_calc_flag
_atom_site_refinement_flags
Sn1 Sn 0.344734(11) 0.80277(4) 0.056814(14) 0.03169(10) Uani 1 1 d .
Sn2 Sn 0.437568(11) 0.51921(4) 0.051290(14) 0.03083(10) Uani 1 1 d .
N1 N 0.38540(13) 0.5718(5) 0.11416(16) 0.0318(8) Uani 1 1 d .
N2 N 0.41988(13) 0.8072(4) 0.03104(15) 0.0289(8) Uani 1 1 d .
O1 O 0.32243(11) 0.6075(4) -0.01419(13) 0.0361(7) Uani 1 1 d .
O2 O 0.50225(10) 0.5869(4) 0.12497(14) 0.0388(7) Uani 1 1 d .
C1 C 0.29008(14) 0.6218(5) -0.07489(19) 0.0280(9) Uani 1 1 d .
C2 C 0.27643(17) 0.7859(5) -0.1051(2) 0.0375(10) Uani 1 1 d .
H2 H 0.2893 0.8934 -0.0826 0.045 Uiso 1 1 calc R
C3 C 0.24402(18) 0.7950(6) -0.1684(2) 0.0438(11) Uani 1 1 d .
H3 H 0.2350 0.9080 -0.1889 0.053 Uiso 1 1 calc R
C4 C 0.22523(17) 0.6386(7) -0.2009(2) 0.0437(11) Uani 1 1 d .
H4 H 0.2034 0.6432 -0.2441 0.052 Uiso 1 1 calc R
C5 C 0.23827(17) 0.4768(6) -0.1706(2) 0.0399(11) Uani 1 1 d .
H5 H 0.2247 0.3702 -0.1934 0.048 Uiso 1 1 calc R
C6 C 0.27060(15) 0.4627(5) -0.1079(2) 0.0294(9) Uani 1 1 d .
C7 C 0.28498(18) 0.2851(5) -0.0751(2) 0.0401(11) Uani 1 1 d .
H7A H 0.2670 0.2696 -0.0418 0.060 Uiso 1 1 calc R
H7B H 0.3224 0.2810 -0.0548 0.060 Uiso 1 1 calc R
H7C H 0.2750 0.1885 -0.1071 0.060 Uiso 1 1 calc R
C8 C 0.53641(16) 0.4589(6) 0.1538(2) 0.0355(10) Uani 1 1 d .
C9 C 0.52098(17) 0.2967(6) 0.1738(2) 0.0412(11) Uani 1 1 d .
H9 H 0.4852 0.2741 0.1672 0.049 Uiso 1 1 calc R
C10 C 0.5568(2) 0.1666(7) 0.2034(2) 0.0524(13) Uani 1 1 d .
H10 H 0.5456 0.0560 0.2168 0.063 Uiso 1 1 calc R
C11 C 0.6084(2) 0.1997(8) 0.2130(2) 0.0594(16) Uani 1 1 d .
H11 H 0.6332 0.1104 0.2320 0.071 Uiso 1 1 calc R
C12 C 0.62438(18) 0.3625(8) 0.1949(2) 0.0533(14) Uani 1 1 d .
H12 H 0.6603 0.3852 0.2032 0.064 Uiso 1 1 calc R
C13 C 0.58944(16) 0.4938(6) 0.1648(2) 0.0405(12) Uani 1 1 d .
C14 C 0.60622(18) 0.6715(7) 0.1458(2) 0.0519(13) Uani 1 1 d .
H14A H 0.6440 0.6783 0.1596 0.078 Uiso 1 1 calc R
H14B H 0.5920 0.7677 0.1666 0.078 Uiso 1 1 calc R
H14C H 0.5937 0.6850 0.0986 0.078 Uiso 1 1 calc R
C15 C 0.41173(18) 0.6300(7) 0.1812(2) 0.0450(12) Uani 1 1 d .
H15A H 0.3859 0.6677 0.2026 0.067 Uiso 1 1 calc R
H15B H 0.4348 0.7309 0.1801 0.067 Uiso 1 1 calc R
H15C H 0.4319 0.5300 0.2052 0.067 Uiso 1 1 calc R
C16 C 0.35333(17) 0.4137(6) 0.1161(2) 0.0457(12) Uani 1 1 d .
H16A H 0.3754 0.3146 0.1377 0.069 Uiso 1 1 calc R
H16B H 0.3347 0.3780 0.0718 0.069 Uiso 1 1 calc R
H16C H 0.3284 0.4429 0.1400 0.069 Uiso 1 1 calc R
C17 C 0.41298(18) 0.8478(6) -0.0385(2) 0.0428(11) Uani 1 1 d .
H17A H 0.3992 0.9695 -0.0482 0.064 Uiso 1 1 calc R
H17B H 0.3888 0.7613 -0.0654 0.064 Uiso 1 1 calc R
H17C H 0.4464 0.8393 -0.0479 0.064 Uiso 1 1 calc R
C18 C 0.45636(19) 0.9364(6) 0.0705(2) 0.0459(12) Uani 1 1 d .
H18A H 0.4905 0.9192 0.0638 0.069 Uiso 1 1 calc R
H18B H 0.4587 0.9179 0.1164 0.069 Uiso 1 1 calc R
H18C H 0.4443 1.0587 0.0578 0.069 Uiso 1 1 calc R

loop_
_atom_site_aniso_label
_atom_site_aniso_U_11
_atom_site_aniso_U_22
_atom_site_aniso_U_33
_atom_site_aniso_U_23
_atom_site_aniso_U_13
_atom_site_aniso_U_12
Sn1 0.03045(17) 0.03193(18) 0.03100(17) -0.00011(12) 0.00598(12) 0.00273(12)
Sn2 0.02959(17) 0.03074(17) 0.02915(17) -0.00342(12) 0.00346(12) 0.00090(12)
N1 0.0307(19) 0.034(2) 0.0288(19) 0.0055(15) 0.0056(15) -0.0026(15)
N2 0.0324(18) 0.0290(19) 0.0232(18) -0.0015(14) 0.0043(15) -0.0079(14)
O1 0.0387(17) 0.0266(15) 0.0345(17) 0.0033(13) -0.0033(13) -0.0004(13)
O2 0.0271(15) 0.0424(18) 0.0421(18) -0.0056(14) 0.0020(13) 0.0027(13)
C1 0.022(2) 0.028(2) 0.030(2) 0.0030(17) 0.0000(17) 0.0018(16)
C2 0.038(2) 0.026(2) 0.042(3) -0.0053(19) 0.002(2) 0.0015(19)
C3 0.041(3) 0.044(3) 0.043(3) 0.009(2) 0.005(2) 0.011(2)
C4 0.035(2) 0.058(3) 0.030(2) -0.003(2) -0.0058(19) 0.002(2)
C5 0.035(2) 0.040(3) 0.041(3) -0.011(2) 0.004(2) -0.007(2)
C6 0.022(2) 0.031(2) 0.035(2) -0.0051(18) 0.0079(18) -0.0006(17)
C7 0.045(3) 0.029(2) 0.046(3) -0.002(2) 0.013(2) -0.006(2)
C8 0.030(2) 0.045(3) 0.028(2) -0.012(2) 0.0020(18) 0.005(2)
C9 0.032(2) 0.052(3) 0.032(2) -0.009(2) -0.0021(19) 0.002(2)
C10 0.058(3) 0.046(3) 0.039(3) -0.007(2) -0.008(2) 0.010(2)
C11 0.049(3) 0.072(4) 0.042(3) -0.017(3) -0.012(2) 0.033(3)
C12 0.026(2) 0.082(4) 0.044(3) -0.027(3) -0.003(2) 0.012(3)
C13 0.029(2) 0.062(3) 0.028(2) -0.023(2) 0.0039(19) -0.001(2)
C14 0.037(3) 0.074(4) 0.044(3) -0.020(3) 0.011(2) -0.016(2)
C15 0.047(3) 0.062(3) 0.025(2) 0.004(2) 0.008(2) 0.003(2)
C16 0.042(3) 0.049(3) 0.045(3) 0.017(2) 0.010(2) -0.005(2)
C17 0.045(3) 0.046(3) 0.038(3) 0.005(2) 0.014(2) -0.004(2)
C18 0.050(3) 0.040(3) 0.043(3) -0.005(2) 0.005(2) -0.017(2)

loop_
_atom_type_symbol
_atom_type_description
_atom_type_scat_dispersion_real
_atom_type_scat_dispersion_imag
_atom_type_scat_source
C C 0.0033 0.0016 'International Tables Vol C Tables 4.2.6.8 and 6.1.1.4'
H H 0.0000 0.0000 'International Tables Vol C Tables 4.2.6.8 and 6.1.1.4'
O O 0.0106 0.0060 'International Tables Vol C Tables 4.2.6.8 and 6.1.1.4'
N N 0.0061 0.0033 'International Tables Vol C Tables 4.2.6.8 and 6.1.1.4'
Sn Sn -0.6537 1.4246 'International Tables Vol C Tables 4.2.6.8 and 6.1.1.4'

loop_
_geom_angle_atom_site_label_1
_geom_angle_atom_site_label_2
_geom_angle_atom_site_label_3
_geom_angle
O1 Sn1 N1 81.98(12)
O1 Sn1 N2 85.54(11)
N1 Sn1 N2 79.06(12)
O2 Sn2 N2 90.16(12)
O2 Sn2 N1 91.86(12)
N2 Sn2 N1 79.20(12)
C16 N1 C15 109.3(3)
C16 N1 Sn1 115.8(3)
C15 N1 Sn1 109.9(3)
C16 N1 Sn2 110.6(3)
C15 N1 Sn2 115.4(3)
Sn1 N1 Sn2 95.50(12)
C18 N2 C17 108.8(3)
C18 N2 Sn2 116.8(3)
C17 N2 Sn2 110.7(3)
C18 N2 Sn1 111.8(3)
C17 N2 Sn1 112.8(3)
Sn2 N2 Sn1 95.52(12)
C1 O1 Sn1 129.0(2)
C8 O2 Sn2 120.1(3)
O1 C1 C2 122.4(4)
O1 C1 C6 117.9(3)
C2 C1 C6 119.7(4)
C1 C2 C3 120.7(4)
C1 C2 H2 119.6
C3 C2 H2 119.6
C4 C3 C2 119.5(4)
C4 C3 H3 120.3
C2 C3 H3 120.3
C5 C4 C3 119.6(4)
C5 C4 H4 120.2
C3 C4 H4 120.2
C4 C5 C6 122.4(4)
C4 C5 H5 118.8
C6 C5 H5 118.8
C5 C6 C1 118.0(4)
C5 C6 C7 122.2(4)
C1 C6 C7 119.8(4)
C6 C7 H7A 109.5
C6 C7 H7B 109.5
H7A C7 H7B 109.5
C6 C7 H7C 109.5
H7A C7 H7C 109.5
H7B C7 H7C 109.5
O2 C8 C9 122.2(4)
O2 C8 C13 118.5(4)
C9 C8 C13 119.3(4)
C8 C9 C10 121.3(5)
C8 C9 H9 119.3
C10 C9 H9 119.3
C11 C10 C9 119.2(5)
C11 C10 H10 120.4
C9 C10 H10 120.4
C10 C11 C12 120.0(5)
C10 C11 H11 120.0
C12 C11 H11 120.0
C11 C12 C13 121.8(5)
C11 C12 H12 119.1
C13 C12 H12 119.1
C12 C13 C8 118.3(5)
C12 C13 C14 122.3(4)
C8 C13 C14 119.4(4)
C13 C14 H14A 109.5
C13 C14 H14B 109.5
H14A C14 H14B 109.5
C13 C14 H14C 109.5
H14A C14 H14C 109.5
H14B C14 H14C 109.5
N1 C15 H15A 109.5
N1 C15 H15B 109.5
H15A C15 H15B 109.5
N1 C15 H15C 109.5
H15A C15 H15C 109.5
H15B C15 H15C 109.5
N1 C16 H16A 109.5
N1 C16 H16B 109.5
H16A C16 H16B 109.5
N1 C16 H16C 109.5
H16A C16 H16C 109.5
H16B C16 H16C 109.5
N2 C17 H17A 109.5
N2 C17 H17B 109.5
H17A C17 H17B 109.5
N2 C17 H17C 109.5
H17A C17 H17C 109.5
H17B C17 H17C 109.5
N2 C18 H18A 109.5
N2 C18 H18B 109.5
H18A C18 H18B 109.5
N2 C18 H18C 109.5
H18A C18 H18C 109.5
H18B C18 H18C 109.5

loop_
_geom_bond_atom_site_label_1
_geom_bond_atom_site_label_2
_geom_bond_distance
Sn1 O1 2.072(3)
Sn1 N1 2.218(3)
Sn1 N2 2.249(3)
Sn2 O2 2.061(3)
Sn2 N2 2.214(3)
Sn2 N1 2.246(3)
N1 C16 1.470(5)
N1 C15 1.481(5)
N2 C18 1.464(5)
N2 C17 1.486(5)
O1 C1 1.354(5)
O2 C8 1.349(5)
C1 C2 1.385(5)
C1 C6 1.405(5)
C2 C3 1.396(6)
C2 H2 0.9500
C3 C4 1.379(6)
C3 H3 0.9500
C4 C5 1.368(6)
C4 H4 0.9500
C5 C6 1.389(6)
C5 H5 0.9500
C6 C7 1.499(6)
C7 H7A 0.9800
C7 H7B 0.9800
C7 H7C 0.9800
C8 C9 1.386(6)
C8 C13 1.407(6)
C9 C10 1.388(6)
C9 H9 0.9500
C10 C11 1.373(7)
C10 H10 0.9500
C11 C12 1.379(8)
C11 H11 0.9500
C12 C13 1.385(7)
C12 H12 0.9500
C13 C14 1.494(7)
C14 H14A 0.9800
C14 H14B 0.9800
C14 H14C 0.9800
C15 H15A 0.9800
C15 H15B 0.9800
C15 H15C 0.9800
C16 H16A 0.9800
C16 H16B 0.9800
C16 H16C 0.9800
C17 H17A 0.9800
C17 H17B 0.9800
C17 H17C 0.9800
C18 H18A 0.9800
C18 H18B 0.9800
C18 H18C 0.9800
